data_8102683
loop_
_publ_author_name
'Chun-Sen Liu'
'Qiang Zhang'
'Min Hu'

_publ_section_title
;
 Crystal structure of
 triaqua(2,2'-bipyridyl)-(2,3-naphthalenedicarboxylato)nickel(II),
 Ni(H2O)3(C10H8N2)(C12H6O4)
;
_journal_issue 3
_journal_name_full 'Zeitschrift f\"ur Kristallographie - New Crystal Structures'
_journal_page_first 449
_journal_volume 225
_journal_year 2010
_chemical_formula_sum 'C22 H20 N2 Ni O7'
_chemical_formula_weight 483.11
_chemical_name_systematic
; 
triaqua-(2,2'-bipyridyl)-( 2,3-naphthalenedicarboxylic
acid) nickel (II), Ni(C~12~H~6~O~4~)(C~10~H~8~N~2~)(H~2~O)~3~
;
_space_group_IT_number 14
_symmetry_cell_setting monoclinic
_symmetry_space_group_name_Hall '-P 2yn'
_symmetry_space_group_name_H-M 'P 1 21/n 1'
_atom_sites_solution_hydrogens geom
_atom_sites_solution_primary direct
_atom_sites_solution_secondary difmap
_audit_creation_method SHELXL-97
_audit_update_record
;
2010-02-27 # Formatted by publCIF
;
_cell_angle_alpha 90.00
_cell_angle_beta 94.529(7)
_cell_angle_gamma 90.00
_cell_formula_units_Z 4
_cell_length_a 7.2062(5)
_cell_length_b 12.2220(6)
_cell_length_c 23.1761(18)
_cell_measurement_reflns_used 4765
_cell_measurement_temperature 293(2)
_cell_measurement_theta_max 28.2194
_cell_measurement_theta_min 3.0315
_cell_volume 2034.8(2)
_computing_cell_refinement
;
CrysAlisPro, Oxford Diffraction Ltd.,
Version 1.171.33.41 (release 06-05-2009 CrysAlis171 .NET)
(compiled May  6 2009,17:20:42)
;
_computing_data_collection
;
CrysAlisPro, Oxford Diffraction Ltd.,
Version 1.171.33.41 (release 06-05-2009 CrysAlis171 .NET)
(compiled May  6 2009,17:20:42)
;
_computing_data_reduction
;
CrysAlisPro, Oxford Diffraction Ltd.,
Version 1.171.33.41 (release 06-05-2009 CrysAlis171 .NET)
(compiled May  6 2009,17:20:42)
;
_computing_molecular_graphics 'Bruker SHELXTL'
_computing_publication_material 'Bruker SHELXTL'
_computing_structure_refinement 'SHELXL-97 (Sheldrick, 1997)'
_computing_structure_solution 'SHELXS-97 (Sheldrick, 1990)'
_diffrn_ambient_temperature 293(2)
_diffrn_detector_area_resol_mean 16.2542
_diffrn_measured_fraction_theta_full 0.999
_diffrn_measured_fraction_theta_max 0.999
_diffrn_measurement_device_type 'Xcalibur, Eos, Gemini'
_diffrn_measurement_method 'phi and omega scans'
_diffrn_radiation_monochromator graphite
_diffrn_radiation_source 'Enhance (Mo) X-ray Source'
_diffrn_radiation_type MoK\a
_diffrn_radiation_wavelength 0.71073
_diffrn_reflns_av_R_equivalents 0.0368
_diffrn_reflns_av_sigmaI/netI 0.0530
_diffrn_reflns_limit_h_max 5
_diffrn_reflns_limit_h_min -8
_diffrn_reflns_limit_k_max 13
_diffrn_reflns_limit_k_min -14
_diffrn_reflns_limit_l_max 27
_diffrn_reflns_limit_l_min -26
_diffrn_reflns_number 12874
_diffrn_reflns_theta_full 25.00
_diffrn_reflns_theta_max 25.00
_diffrn_reflns_theta_min 3.04
_diffrn_standards_number 0
_exptl_absorpt_coefficient_mu 1.003
_exptl_absorpt_correction_T_max 0.8246
_exptl_absorpt_correction_T_min 0.7665
_exptl_absorpt_correction_type multi-scan
_exptl_absorpt_process_details sadabs
_exptl_crystal_colour green
_exptl_crystal_density_diffrn 1.577
_exptl_crystal_density_method 'not measured'
_exptl_crystal_description block
_exptl_crystal_F_000 1000
_exptl_crystal_size_max 0.28
_exptl_crystal_size_mid 0.21
_exptl_crystal_size_min 0.20
_refine_diff_density_max 0.346
_refine_diff_density_min -0.312
_refine_diff_density_rms 0.048
_refine_ls_extinction_method none
_refine_ls_goodness_of_fit_ref 1.009
_refine_ls_hydrogen_treatment constr
_refine_ls_matrix_type full
_refine_ls_number_parameters 289
_refine_ls_number_reflns 3590
_refine_ls_number_restraints 0
_refine_ls_restrained_S_all 1.009
_refine_ls_R_factor_all 0.0485
_refine_ls_R_factor_gt 0.0291
_refine_ls_shift/su_max 0.001
_refine_ls_shift/su_mean 0.000
_refine_ls_structure_factor_coef Fsqd
_refine_ls_weighting_details 'calc w=1/[\s^2^(Fo^2^)+(0.0191P)^2^+0.0000P] where P=(Fo^2^+2Fc^2^)/3'
_refine_ls_weighting_scheme calc
_refine_ls_wR_factor_gt 0.0508
_refine_ls_wR_factor_ref 0.0524
_reflns_number_gt 2606
_reflns_number_total 3590
_reflns_threshold_expression i>2sigma(I)
_cod_data_source_file 1267-2946.cff
_cod_data_source_block 1
_cod_depositor_comments
;
The following automatic conversions were performed:
'_symmetry_cell_setting' value 'Monoclinic' changed to 'monoclinic'
according to '/home/saulius/struct/CIF-dictionaries/cif_core.dic'
dictionary named 'cif_core.dic' version 2.4.1 from 2010-06-29.

Automatic conversion script
Id: cif_fix_enum 1555 2011-01-17 13:19:09Z saulius 
;
_cod_original_sg_symbol_H-M P2(1)/n
_cod_database_code 8102683

loop_
_symmetry_equiv_pos_as_xyz
'x, y, z'
'-x+1/2, y+1/2, -z+1/2'
'-x, -y, -z'
'x-1/2, -y-1/2, z-1/2'

loop_
_atom_site_label
_atom_site_type_symbol
_atom_site_fract_x
_atom_site_fract_y
_atom_site_fract_z
_atom_site_U_iso_or_equiv
_atom_site_adp_type
_atom_site_occupancy
_atom_site_symmetry_multiplicity
_atom_site_calc_flag
_atom_site_refinement_flags
_atom_site_disorder_assembly
_atom_site_disorder_group
Ni1 Ni 0.23184(4) 0.71501(2) 0.021484(13) 0.02190(9) Uani 1 1 d . . .
C1 C 0.0624(3) 0.58324(16) 0.11234(10) 0.0244(6) Uani 1 1 d . . .
C2 C 0.0814(3) 0.48051(15) 0.14796(9) 0.0219(5) Uani 1 1 d . . .
C3 C -0.0537(3) 0.45416(16) 0.18389(10) 0.0256(6) Uani 1 1 d . . .
H3A H -0.1564 0.5000 0.1852 0.031 Uiso 1 1 calc R . .
C4 C -0.0422(3) 0.35962(16) 0.21904(10) 0.0269(6) Uani 1 1 d . . .
C5 C -0.1862(4) 0.32803(18) 0.25362(11) 0.0384(7) Uani 1 1 d . . .
H5A H -0.2933 0.3705 0.2536 0.046 Uiso 1 1 calc R . .
C6 C -0.1701(4) 0.2363(2) 0.28698(11) 0.0450(8) Uani 1 1 d . . .
H6A H -0.2665 0.2161 0.3092 0.054 Uiso 1 1 calc R . .
C7 C -0.0085(4) 0.17228(19) 0.28793(11) 0.0457(7) Uani 1 1 d . . .
H7A H 0.0020 0.1101 0.3111 0.055 Uiso 1 1 calc R . .
C8 C 0.1331(4) 0.20023(18) 0.25536(10) 0.0380(7) Uani 1 1 d . . .
H8A H 0.2394 0.1569 0.2565 0.046 Uiso 1 1 calc R . .
C9 C 0.1205(3) 0.29460(17) 0.21969(9) 0.0276(6) Uani 1 1 d . . .
C10 C 0.2592(3) 0.32365(16) 0.18255(10) 0.0283(6) Uani 1 1 d . . .
H10A H 0.3673 0.2820 0.1831 0.034 Uiso 1 1 calc R . .
C11 C 0.2392(3) 0.41092(15) 0.14594(10) 0.0217(5) Uani 1 1 d . . .
C12 C 0.3764(3) 0.42257(16) 0.09950(11) 0.0235(6) Uani 1 1 d . . .
C13 C 0.2868(3) 0.80989(18) -0.09857(11) 0.0349(6) Uani 1 1 d . . .
H13A H 0.2866 0.7377 -0.1113 0.042 Uiso 1 1 calc R . .
C14 C 0.3074(4) 0.8920(2) -0.13781(12) 0.0472(7) Uani 1 1 d . . .
H14A H 0.3185 0.8759 -0.1766 0.057 Uiso 1 1 calc R . .
C15 C 0.3113(4) 0.9992(2) -0.11876(13) 0.0489(8) Uani 1 1 d . . .
H15A H 0.3289 1.0561 -0.1444 0.059 Uiso 1 1 calc R . .
C16 C 0.2891(3) 1.02054(18) -0.06192(12) 0.0385(7) Uani 1 1 d . . .
H16A H 0.2899 1.0923 -0.0486 0.046 Uiso 1 1 calc R . .
C17 C 0.2653(3) 0.93463(15) -0.02423(11) 0.0252(5) Uani 1 1 d . . .
C18 C 0.2369(3) 0.95004(16) 0.03718(10) 0.0250(6) Uani 1 1 d . . .
C19 C 0.2126(3) 1.05104(17) 0.06222(12) 0.0373(7) Uani 1 1 d . . .
H19A H 0.2152 1.1145 0.0402 0.045 Uiso 1 1 calc R . .
C20 C 0.1847(4) 1.05658(19) 0.11976(13) 0.0459(8) Uani 1 1 d . . .
H20A H 0.1657 1.1240 0.1369 0.055 Uiso 1 1 calc R . .
C21 C 0.1848(4) 0.96336(19) 0.15214(12) 0.0430(7) Uani 1 1 d . . .
H21A H 0.1699 0.9662 0.1916 0.052 Uiso 1 1 calc R . .
C22 C 0.2075(3) 0.86491(18) 0.12459(11) 0.0350(6) Uani 1 1 d . . .
H22A H 0.2058 0.8008 0.1462 0.042 Uiso 1 1 calc R . .
N1 N 0.2670(2) 0.82956(14) -0.04270(8) 0.0263(5) Uani 1 1 d . . .
N2 N 0.2316(2) 0.85763(13) 0.06858(8) 0.0247(5) Uani 1 1 d . . .
O1 O 0.2074(2) 0.61207(10) 0.08880(7) 0.0262(4) Uani 1 1 d . . .
O2 O -0.0880(2) 0.63453(11) 0.10927(7) 0.0347(4) Uani 1 1 d . . .
O3 O 0.5393(2) 0.44953(12) 0.11400(7) 0.0364(4) Uani 1 1 d . . .
O4 O 0.3131(2) 0.39503(11) 0.04927(7) 0.0305(4) Uani 1 1 d . . .
O5 O 0.51900(19) 0.69440(11) 0.03908(7) 0.0326(4) Uani 1 1 d . . .
H1W H 0.5685 0.6696 0.0097 0.039 Uiso 1 1 d R . .
H2W H 0.5421 0.6543 0.0687 0.039 Uiso 1 1 d R . .
O6 O 0.2213(2) 0.57654(10) -0.02947(7) 0.0314(4) Uani 1 1 d . . .
H3W H 0.2753 0.5572 -0.0592 0.038 Uiso 1 1 d R . .
H4W H 0.2341 0.5283 -0.0031 0.038 Uiso 1 1 d R . .
O7 O -0.05508(19) 0.73232(10) 0.00858(6) 0.0275(4) Uani 1 1 d . . .
H5W H -0.1023 0.6904 -0.0179 0.033 Uiso 1 1 d R . .
H6W H -0.0681 0.7062 0.0420 0.033 Uiso 1 1 d R . .

loop_
_atom_site_aniso_label
_atom_site_aniso_U_11
_atom_site_aniso_U_22
_atom_site_aniso_U_33
_atom_site_aniso_U_23
_atom_site_aniso_U_13
_atom_site_aniso_U_12
Ni1 0.02508(17) 0.01658(14) 0.02471(17) 0.00033(14) 0.00619(12) 0.00015(14)
C1 0.0337(16) 0.0203(11) 0.0200(14) -0.0035(10) 0.0062(12) 0.0005(11)
C2 0.0260(14) 0.0188(11) 0.0216(14) -0.0014(10) 0.0074(11) -0.0027(10)
C3 0.0294(15) 0.0208(11) 0.0275(15) -0.0022(10) 0.0077(12) 0.0020(10)
C4 0.0365(16) 0.0259(12) 0.0191(14) -0.0028(10) 0.0080(12) -0.0064(11)
C5 0.0472(18) 0.0381(14) 0.0319(17) -0.0055(12) 0.0166(14) -0.0085(13)
C6 0.063(2) 0.0434(16) 0.0309(17) 0.0004(13) 0.0181(15) -0.0221(15)
C7 0.077(2) 0.0345(14) 0.0249(16) 0.0092(12) 0.0011(16) -0.0150(15)
C8 0.0559(18) 0.0287(13) 0.0288(15) 0.0027(12) -0.0012(14) -0.0033(12)
C9 0.0409(16) 0.0206(11) 0.0214(13) -0.0018(10) 0.0030(12) -0.0083(11)
C10 0.0318(15) 0.0234(12) 0.0296(15) -0.0040(10) 0.0019(12) 0.0049(10)
C11 0.0268(14) 0.0166(11) 0.0220(14) -0.0027(10) 0.0035(11) -0.0030(10)
C12 0.0274(15) 0.0150(11) 0.0289(16) -0.0017(10) 0.0071(13) 0.0038(10)
C13 0.0430(17) 0.0345(14) 0.0278(16) 0.0016(11) 0.0058(13) 0.0027(12)
C14 0.056(2) 0.0575(18) 0.0293(17) 0.0106(14) 0.0080(15) 0.0031(15)
C15 0.056(2) 0.0461(16) 0.044(2) 0.0240(14) 0.0052(16) -0.0040(15)
C16 0.0438(18) 0.0269(13) 0.0441(19) 0.0114(13) -0.0003(14) -0.0037(12)
C17 0.0215(13) 0.0211(11) 0.0324(15) 0.0030(12) -0.0010(11) -0.0017(11)
C18 0.0223(14) 0.0203(12) 0.0315(16) 0.0005(10) -0.0028(12) -0.0014(10)
C19 0.0458(18) 0.0200(12) 0.0450(19) 0.0000(12) -0.0026(14) 0.0006(11)
C20 0.056(2) 0.0294(14) 0.052(2) -0.0191(14) 0.0009(16) 0.0067(13)
C21 0.0544(19) 0.0390(15) 0.0357(18) -0.0124(13) 0.0041(15) 0.0048(13)
C22 0.0458(17) 0.0291(13) 0.0300(17) -0.0006(12) 0.0033(13) 0.0021(12)
N1 0.0280(12) 0.0256(10) 0.0256(13) -0.0002(8) 0.0036(10) 0.0010(8)
N2 0.0297(12) 0.0200(10) 0.0245(12) 0.0000(9) 0.0018(10) 0.0002(8)
O1 0.0255(10) 0.0251(8) 0.0295(10) 0.0070(7) 0.0118(8) -0.0007(7)
O2 0.0325(11) 0.0319(9) 0.0421(12) 0.0096(8) 0.0184(9) 0.0132(8)
O3 0.0240(11) 0.0506(10) 0.0351(11) -0.0097(8) 0.0050(9) -0.0060(8)
O4 0.0303(10) 0.0369(9) 0.0250(11) -0.0073(8) 0.0067(8) -0.0037(7)
O5 0.0296(10) 0.0405(9) 0.0287(10) -0.0015(7) 0.0077(8) 0.0048(7)
O6 0.0419(11) 0.0253(8) 0.0283(10) -0.0039(7) 0.0104(9) 0.0009(7)
O7 0.0297(10) 0.0258(8) 0.0271(9) 0.0019(7) 0.0033(8) 0.0004(7)

loop_
_atom_type_symbol
_atom_type_description
_atom_type_scat_dispersion_real
_atom_type_scat_dispersion_imag
_atom_type_scat_source
C C 0.0033 0.0016 'International Tables Vol C Tables 4.2.6.8 and 6.1.1.4'
H H 0.0000 0.0000 'International Tables Vol C Tables 4.2.6.8 and 6.1.1.4'
N N 0.0061 0.0033 'International Tables Vol C Tables 4.2.6.8 and 6.1.1.4'
O O 0.0106 0.0060 'International Tables Vol C Tables 4.2.6.8 and 6.1.1.4'
Ni Ni 0.3393 1.1124 'International Tables Vol C Tables 4.2.6.8 and 6.1.1.4'

loop_
_geom_angle_atom_site_label_1
_geom_angle_atom_site_label_2
_geom_angle_atom_site_label_3
_geom_angle
_geom_angle_site_symmetry_1
_geom_angle_site_symmetry_3
_geom_angle_publ_flag
O1 Ni1 N2 96.55(7) . . ?
O1 Ni1 O6 85.97(6) . . ?
N2 Ni1 O6 176.54(7) . . ?
O1 Ni1 N1 175.32(7) . . ?
N2 Ni1 N1 79.27(7) . . ?
O6 Ni1 N1 98.30(7) . . ?
O1 Ni1 O7 91.60(6) . . ?
N2 Ni1 O7 86.99(6) . . ?
O6 Ni1 O7 90.57(6) . . ?
N1 Ni1 O7 90.27(6) . . ?
O1 Ni1 O5 85.41(6) . . ?
N2 Ni1 O5 92.34(6) . . ?
O6 Ni1 O5 90.23(6) . . ?
N1 Ni1 O5 92.64(6) . . ?
O7 Ni1 O5 176.84(6) . . ?
O2 C1 O1 125.27(19) . . ?
O2 C1 C2 119.43(19) . . ?
O1 C1 C2 115.26(19) . . ?
C3 C2 C11 119.20(19) . . ?
C3 C2 C1 119.51(19) . . ?
C11 C2 C1 121.28(18) . . ?
C2 C3 C4 122.1(2) . . ?
C2 C3 H3A 119.0 . . ?
C4 C3 H3A 119.0 . . ?
C3 C4 C5 122.5(2) . . ?
C3 C4 C9 118.46(19) . . ?
C5 C4 C9 119.0(2) . . ?
C6 C5 C4 120.9(2) . . ?
C6 C5 H5A 119.6 . . ?
C4 C5 H5A 119.6 . . ?
C5 C6 C7 120.1(2) . . ?
C5 C6 H6A 119.9 . . ?
C7 C6 H6A 119.9 . . ?
C8 C7 C6 120.6(2) . . ?
C8 C7 H7A 119.7 . . ?
C6 C7 H7A 119.7 . . ?
C7 C8 C9 120.8(2) . . ?
C7 C8 H8A 119.6 . . ?
C9 C8 H8A 119.6 . . ?
C10 C9 C4 118.5(2) . . ?
C10 C9 C8 122.9(2) . . ?
C4 C9 C8 118.54(19) . . ?
C11 C10 C9 122.0(2) . . ?
C11 C10 H10A 119.0 . . ?
C9 C10 H10A 119.0 . . ?
C10 C11 C2 119.51(19) . . ?
C10 C11 C12 118.01(18) . . ?
C2 C11 C12 122.12(19) . . ?
O3 C12 O4 125.9(2) . . ?
O3 C12 C11 119.1(2) . . ?
O4 C12 C11 114.8(2) . . ?
N1 C13 C14 122.5(2) . . ?
N1 C13 H13A 118.8 . . ?
C14 C13 H13A 118.8 . . ?
C13 C14 C15 118.9(2) . . ?
C13 C14 H14A 120.6 . . ?
C15 C14 H14A 120.6 . . ?
C16 C15 C14 119.3(2) . . ?
C16 C15 H15A 120.4 . . ?
C14 C15 H15A 120.4 . . ?
C15 C16 C17 119.6(2) . . ?
C15 C16 H16A 120.2 . . ?
C17 C16 H16A 120.2 . . ?
N1 C17 C16 121.0(2) . . ?
N1 C17 C18 115.75(18) . . ?
C16 C17 C18 123.3(2) . . ?
N2 C18 C19 120.9(2) . . ?
N2 C18 C17 115.43(18) . . ?
C19 C18 C17 123.7(2) . . ?
C20 C19 C18 119.2(2) . . ?
C20 C19 H19A 120.4 . . ?
C18 C19 H19A 120.4 . . ?
C21 C20 C19 120.1(2) . . ?
C21 C20 H20A 119.9 . . ?
C19 C20 H20A 119.9 . . ?
C20 C21 C22 118.0(2) . . ?
C20 C21 H21A 121.0 . . ?
C22 C21 H21A 121.0 . . ?
N2 C22 C21 122.8(2) . . ?
N2 C22 H22A 118.6 . . ?
C21 C22 H22A 118.6 . . ?
C13 N1 C17 118.79(19) . . ?
C13 N1 Ni1 127.06(15) . . ?
C17 N1 Ni1 114.13(15) . . ?
C22 N2 C18 118.98(18) . . ?
C22 N2 Ni1 125.60(14) . . ?
C18 N2 Ni1 115.02(15) . . ?
C1 O1 Ni1 129.10(15) . . ?
Ni1 O5 H1W 110.9 . . ?
Ni1 O5 H2W 110.8 . . ?
H1W O5 H2W 112.0 . . ?
Ni1 O6 H3W 133.9 . . ?
Ni1 O6 H4W 99.2 . . ?
H3W O6 H4W 111.1 . . ?
Ni1 O7 H5W 112.3 . . ?
Ni1 O7 H6W 90.6 . . ?
H5W O7 H6W 111.5 . . ?

loop_
_geom_bond_atom_site_label_1
_geom_bond_atom_site_label_2
_geom_bond_distance
_geom_bond_site_symmetry_2
_geom_bond_publ_flag
Ni1 O1 2.0227(14) . ?
Ni1 N2 2.0567(17) . ?
Ni1 O6 2.0617(14) . ?
Ni1 N1 2.0729(18) . ?
Ni1 O7 2.0765(14) . ?
Ni1 O5 2.0925(15) . ?
C1 O2 1.249(2) . ?
C1 O1 1.266(2) . ?
C1 C2 1.503(3) . ?
C2 C3 1.369(3) . ?
C2 C11 1.424(3) . ?
C3 C4 1.412(3) . ?
C3 H3A 0.9300 . ?
C4 C5 1.414(3) . ?
C4 C9 1.415(3) . ?
C5 C6 1.361(3) . ?
C5 H5A 0.9300 . ?
C6 C7 1.402(4) . ?
C6 H6A 0.9300 . ?
C7 C8 1.360(3) . ?
C7 H7A 0.9300 . ?
C8 C9 1.418(3) . ?
C8 H8A 0.9300 . ?
C9 C10 1.415(3) . ?
C10 C11 1.364(3) . ?
C10 H10A 0.9300 . ?
C11 C12 1.525(3) . ?
C12 O3 1.240(3) . ?
C12 O4 1.262(3) . ?
C13 N1 1.335(3) . ?
C13 C14 1.371(3) . ?
C13 H13A 0.9300 . ?
C14 C15 1.382(3) . ?
C14 H14A 0.9300 . ?
C15 C16 1.365(4) . ?
C15 H15A 0.9300 . ?
C16 C17 1.385(3) . ?
C16 H16A 0.9300 . ?
C17 N1 1.354(2) . ?
C17 C18 1.466(3) . ?
C18 N2 1.346(2) . ?
C18 C19 1.381(3) . ?
C19 C20 1.366(4) . ?
C19 H19A 0.9300 . ?
C20 C21 1.364(3) . ?
C20 H20A 0.9300 . ?
C21 C22 1.378(3) . ?
C21 H21A 0.9300 . ?
C22 N2 1.326(3) . ?
C22 H22A 0.9300 . ?
O5 H1W 0.8500 . ?
O5 H2W 0.8501 . ?
O6 H3W 0.8499 . ?
O6 H4W 0.8500 . ?
O7 H5W 0.8500 . ?
O7 H6W 0.8500 . ?

loop_
_geom_torsion_atom_site_label_1
_geom_torsion_atom_site_label_2
_geom_torsion_atom_site_label_3
_geom_torsion_atom_site_label_4
_geom_torsion
_geom_torsion_site_symmetry_1
_geom_torsion_site_symmetry_2
_geom_torsion_site_symmetry_3
_geom_torsion_site_symmetry_4
_geom_torsion_publ_flag
O2 C1 C2 C3 -10.6(3) . . . . ?
O1 C1 C2 C3 167.4(2) . . . . ?
O2 C1 C2 C11 170.6(2) . . . . ?
O1 C1 C2 C11 -11.3(3) . . . . ?
C11 C2 C3 C4 -0.2(3) . . . . ?
C1 C2 C3 C4 -179.0(2) . . . . ?
C2 C3 C4 C5 -176.0(2) . . . . ?
C2 C3 C4 C9 4.3(3) . . . . ?
C3 C4 C5 C6 -180.0(2) . . . . ?
C9 C4 C5 C6 -0.3(3) . . . . ?
C4 C5 C6 C7 0.7(4) . . . . ?
C5 C6 C7 C8 -0.5(4) . . . . ?
C6 C7 C8 C9 -0.1(4) . . . . ?
C3 C4 C9 C10 -3.7(3) . . . . ?
C5 C4 C9 C10 176.6(2) . . . . ?
C3 C4 C9 C8 179.4(2) . . . . ?
C5 C4 C9 C8 -0.3(3) . . . . ?
C7 C8 C9 C10 -176.3(2) . . . . ?
C7 C8 C9 C4 0.5(3) . . . . ?
C4 C9 C10 C11 -0.9(3) . . . . ?
C8 C9 C10 C11 175.8(2) . . . . ?
C9 C10 C11 C2 5.0(3) . . . . ?
C9 C10 C11 C12 -168.1(2) . . . . ?
C3 C2 C11 C10 -4.4(3) . . . . ?
C1 C2 C11 C10 174.3(2) . . . . ?
C3 C2 C11 C12 168.4(2) . . . . ?
C1 C2 C11 C12 -12.8(3) . . . . ?
C10 C11 C12 O3 -71.8(3) . . . . ?
C2 C11 C12 O3 115.2(2) . . . . ?
C10 C11 C12 O4 103.1(2) . . . . ?
C2 C11 C12 O4 -69.9(3) . . . . ?
N1 C13 C14 C15 1.2(4) . . . . ?
C13 C14 C15 C16 -1.9(4) . . . . ?
C14 C15 C16 C17 0.8(4) . . . . ?
C15 C16 C17 N1 1.2(4) . . . . ?
C15 C16 C17 C18 -178.8(2) . . . . ?
N1 C17 C18 N2 5.3(3) . . . . ?
C16 C17 C18 N2 -174.7(2) . . . . ?
N1 C17 C18 C19 -173.3(2) . . . . ?
C16 C17 C18 C19 6.7(4) . . . . ?
N2 C18 C19 C20 0.7(4) . . . . ?
C17 C18 C19 C20 179.2(3) . . . . ?
C18 C19 C20 C21 1.3(4) . . . . ?
C19 C20 C21 C22 -2.1(4) . . . . ?
C20 C21 C22 N2 1.0(4) . . . . ?
C14 C13 N1 C17 0.7(4) . . . . ?
C14 C13 N1 Ni1 179.29(19) . . . . ?
C16 C17 N1 C13 -1.9(3) . . . . ?
C18 C17 N1 C13 178.1(2) . . . . ?
C16 C17 N1 Ni1 179.33(18) . . . . ?
C18 C17 N1 Ni1 -0.7(2) . . . . ?
O1 Ni1 N1 C13 152.3(7) . . . . ?
N2 Ni1 N1 C13 179.0(2) . . . . ?
O6 Ni1 N1 C13 -3.5(2) . . . . ?
O7 Ni1 N1 C13 -94.1(2) . . . . ?
O5 Ni1 N1 C13 87.1(2) . . . . ?
O1 Ni1 N1 C17 -29.1(9) . . . . ?
N2 Ni1 N1 C17 -2.35(16) . . . . ?
O6 Ni1 N1 C17 175.15(15) . . . . ?
O7 Ni1 N1 C17 84.53(15) . . . . ?
O5 Ni1 N1 C17 -94.24(15) . . . . ?
C21 C22 N2 C18 1.0(4) . . . . ?
C21 C22 N2 Ni1 -171.38(18) . . . . ?
C19 C18 N2 C22 -1.8(3) . . . . ?
C17 C18 N2 C22 179.6(2) . . . . ?
C19 C18 N2 Ni1 171.36(17) . . . . ?
C17 C18 N2 Ni1 -7.3(2) . . . . ?
O1 Ni1 N2 C22 -4.2(2) . . . . ?
O6 Ni1 N2 C22 132.3(10) . . . . ?
N1 Ni1 N2 C22 177.9(2) . . . . ?
O7 Ni1 N2 C22 87.1(2) . . . . ?
O5 Ni1 N2 C22 -89.8(2) . . . . ?
O1 Ni1 N2 C18 -176.80(15) . . . . ?
O6 Ni1 N2 C18 -40.3(11) . . . . ?
N1 Ni1 N2 C18 5.31(15) . . . . ?
O7 Ni1 N2 C18 -85.53(15) . . . . ?
O5 Ni1 N2 C18 97.56(15) . . . . ?
O2 C1 O1 Ni1 -20.9(3) . . . . ?
C2 C1 O1 Ni1 161.21(14) . . . . ?
N2 Ni1 O1 C1 82.54(17) . . . . ?
O6 Ni1 O1 C1 -95.07(17) . . . . ?
N1 Ni1 O1 C1 108.9(8) . . . . ?
O7 Ni1 O1 C1 -4.61(17) . . . . ?
O5 Ni1 O1 C1 174.38(17) . . . . ?
